data_2229609
loop_
_publ_author_name
'Liang, Yan-Shu'
'Mu, Shuai'
'Wang, Jing-Yang'
'Liu, Deng-Ke'

_publ_section_title
;
 2'-Carboxymethoxy-4,4'-bis(3-methylbut-2-enyloxy)chalcone
;
_journal_coeditor_code CV5057
_journal_issue 4
_journal_name_full 'Acta Crystallographica Section E'
_journal_page_first o830
_journal_paper_doi 10.1107/S1600536811008300
_journal_volume 67
_journal_year 2011
_chemical_formula_moiety 'C27 H30 O6'
_chemical_formula_sum 'C27 H30 O6'
_chemical_formula_weight 450.51
_chemical_name_common
;
2'-carboxymethoxy-4,4'-bis(3-methylbut-2-enyloxy)chalcone
sofalcone
;
_chemical_name_systematic
;
2-{5-[(3-methylbut-2-en-1-yl)oxy]-2-(3-{4-[(3-methylbut-2-en-1-
yl)oxy]phenyl}prop-2-enoyl)phenoxy}acetic acid
;
_space_group_IT_number 2
_symmetry_cell_setting triclinic
_symmetry_space_group_name_Hall '-P 1'
_symmetry_space_group_name_H-M 'P -1'
_atom_sites_solution_hydrogens geom
_atom_sites_solution_primary direct
_atom_sites_solution_secondary difmap
_cell_angle_alpha 88.39(3)
_cell_angle_beta 78.53(3)
_cell_angle_gamma 86.99(3)
_cell_formula_units_Z 2
_cell_length_a 7.4496(15)
_cell_length_b 12.195(2)
_cell_length_c 13.085(3)
_cell_measurement_reflns_used 3474
_cell_measurement_temperature 113(2)
_cell_measurement_theta_max 27.944
_cell_measurement_theta_min 2.286
_cell_volume 1163.2(4)
_computing_cell_refinement 'CrystalClear (Rigaku/MSC, 2005)'
_computing_data_collection 'CrystalClear (Rigaku/MSC, 2005)'
_computing_data_reduction 'CrystalClear (Rigaku/MSC, 2005)'
_computing_molecular_graphics 'SHELXTL (Sheldrick, 2008)'
_computing_publication_material 'SHELXTL (Sheldrick, 2008)'
_computing_structure_refinement 'SHELXL97 (Sheldrick, 2008)'
_computing_structure_solution 'SHELXS97 (Sheldrick, 2008)'
_diffrn_ambient_temperature 113(2)
_diffrn_measured_fraction_theta_full 0.996
_diffrn_measured_fraction_theta_max 0.996
_diffrn_measurement_device_type 'Rigaku Saturn'
_diffrn_measurement_method \w
_diffrn_radiation_monochromator confocal
_diffrn_radiation_source 'rotating anode'
_diffrn_radiation_type MoK\a
_diffrn_radiation_wavelength 0.71073
_diffrn_reflns_av_R_equivalents 0.0777
_diffrn_reflns_av_sigmaI/netI 0.1020
_diffrn_reflns_limit_h_max 8
_diffrn_reflns_limit_h_min -8
_diffrn_reflns_limit_k_max 14
_diffrn_reflns_limit_k_min -14
_diffrn_reflns_limit_l_max 15
_diffrn_reflns_limit_l_min -15
_diffrn_reflns_number 11767
_diffrn_reflns_theta_full 25.02
_diffrn_reflns_theta_max 25.02
_diffrn_reflns_theta_min 1.67
_diffrn_standards_decay_% 0
_diffrn_standards_interval_count 0
_diffrn_standards_interval_time 0
_diffrn_standards_number 0
_exptl_absorpt_coefficient_mu 0.090
_exptl_absorpt_correction_T_max 0.9928
_exptl_absorpt_correction_T_min 0.9893
_exptl_absorpt_correction_type multi-scan
_exptl_absorpt_process_details '(CrystalClear; Rigaku/MSC, 2005)'
_exptl_crystal_colour yellow
_exptl_crystal_density_diffrn 1.286
_exptl_crystal_density_method 'not measured'
_exptl_crystal_description prism
_exptl_crystal_F_000 480
_exptl_crystal_size_max 0.12
_exptl_crystal_size_mid 0.10
_exptl_crystal_size_min 0.08
_refine_diff_density_max 0.216
_refine_diff_density_min -0.223
_refine_ls_extinction_method none
_refine_ls_goodness_of_fit_ref 0.923
_refine_ls_hydrogen_treatment constr
_refine_ls_matrix_type full
_refine_ls_number_parameters 303
_refine_ls_number_reflns 4097
_refine_ls_number_restraints 0
_refine_ls_restrained_S_all 0.923
_refine_ls_R_factor_all 0.0698
_refine_ls_R_factor_gt 0.0476
_refine_ls_shift/su_max 0.000
_refine_ls_shift/su_mean 0.000
_refine_ls_structure_factor_coef Fsqd
_refine_ls_weighting_details 'calc w=1/[\s^2^(Fo^2^)+(0.0421P)^2^] where P=(Fo^2^+2Fc^2^)/3'
_refine_ls_weighting_scheme calc
_refine_ls_wR_factor_gt 0.1067
_refine_ls_wR_factor_ref 0.1155
_reflns_number_gt 2371
_reflns_number_total 4097
_reflns_threshold_expression I>2sigma(I)
_cod_data_source_file cv5057.cif
_cod_data_source_block I
_cod_original_cell_volume 1163.3(4)
_cod_database_code 2229609
_cod_database_fobs_code 2229609

loop_
_symmetry_equiv_pos_as_xyz
'x, y, z'
'-x, -y, -z'

loop_
_atom_site_type_symbol
_atom_site_label
_atom_site_fract_x
_atom_site_fract_y
_atom_site_fract_z
_atom_site_U_iso_or_equiv
_atom_site_adp_type
_atom_site_calc_flag
_atom_site_refinement_flags
_atom_site_occupancy
_atom_site_disorder_assembly
_atom_site_disorder_group
O O1 0.45375(16) -0.07058(11) 1.21292(10) 0.0295(4) Uani d . 1 . .
O O2 0.39551(15) 0.25262(10) 1.01329(10) 0.0245(3) Uani d . 1 . .
O O3 0.19896(16) 0.42849(11) 0.96442(10) 0.0275(4) Uani d . 1 . .
O O4 -0.04272(16) 0.38360(11) 1.08729(10) 0.0281(4) Uani d . 1 . .
H H4 -0.0869 0.4422 1.0692 0.042 Uiso calc R 1 . .
O O5 0.96148(17) 0.22153(11) 0.88715(11) 0.0325(4) Uani d . 1 . .
O O6 0.52436(16) 0.79502(10) 0.64049(10) 0.0290(4) Uani d . 1 . .
C C1 0.6943(2) 0.16654(15) 1.00089(14) 0.0206(4) Uani d . 1 . .
C C2 0.7978(2) 0.07896(15) 1.03331(15) 0.0232(5) Uani d . 1 . .
H H2 0.9231 0.0750 1.0059 0.028 Uiso calc R 1 . .
C C3 0.7285(2) -0.00236(16) 1.10304(14) 0.0239(5) Uani d . 1 . .
H H3 0.8045 -0.0591 1.1219 0.029 Uiso calc R 1 . .
C C4 0.5426(2) 0.00300(15) 1.14398(14) 0.0225(5) Uani d . 1 . .
C C5 0.4324(2) 0.08869(15) 1.11472(14) 0.0228(5) Uani d . 1 . .
H H5 0.3075 0.0921 1.1429 0.027 Uiso calc R 1 . .
C C6 0.5055(2) 0.16926(15) 1.04415(14) 0.0214(5) Uani d . 1 . .
C C7 0.5612(3) -0.16271(16) 1.24391(16) 0.0302(5) Uani d . 1 . .
H H7A 0.6645 -0.1375 1.2701 0.036 Uiso calc R 1 . .
H H7B 0.6075 -0.2098 1.1850 0.036 Uiso calc R 1 . .
C C8 0.4368(3) -0.22398(16) 1.32763(15) 0.0285(5) Uani d . 1 . .
H H8 0.3166 -0.1963 1.3476 0.034 Uiso calc R 1 . .
C C9 0.4851(3) -0.31441(16) 1.37529(15) 0.0291(5) Uani d . 1 . .
C C10 0.6741(3) -0.36753(17) 1.35051(17) 0.0428(6) Uani d . 1 . .
H H10A 0.7473 -0.3280 1.2941 0.064 Uiso calc R 1 . .
H H10B 0.6672 -0.4421 1.3306 0.064 Uiso calc R 1 . .
H H10C 0.7290 -0.3665 1.4109 0.064 Uiso calc R 1 . .
C C11 0.3521(3) -0.37149(18) 1.45850(16) 0.0434(6) Uani d . 1 . .
H H11A 0.2355 -0.3316 1.4694 0.065 Uiso calc R 1 . .
H H11B 0.3977 -0.3747 1.5222 0.065 Uiso calc R 1 . .
H H11C 0.3381 -0.4447 1.4371 0.065 Uiso calc R 1 . .
C C12 0.2107(2) 0.26291(15) 1.06756(15) 0.0234(5) Uani d . 1 . .
H H12A 0.2065 0.2641 1.1421 0.028 Uiso calc R 1 . .
H H12B 0.1442 0.2008 1.0530 0.028 Uiso calc R 1 . .
C C13 0.1247(2) 0.36717(15) 1.03284(15) 0.0223(5) Uani d . 1 . .
C C14 0.7976(2) 0.24378(15) 0.92286(15) 0.0222(5) Uani d . 1 . .
C C15 0.7105(3) 0.34591(15) 0.88957(15) 0.0250(5) Uani d . 1 . .
H H15 0.5896 0.3648 0.9202 0.030 Uiso calc R 1 . .
C C16 0.8002(3) 0.41176(15) 0.81682(15) 0.0246(5) Uani d . 1 . .
H H16 0.9221 0.3914 0.7899 0.030 Uiso calc R 1 . .
C C17 0.7269(3) 0.51316(15) 0.77462(15) 0.0238(5) Uani d . 1 . .
C C18 0.5463(2) 0.55068(15) 0.80792(15) 0.0265(5) Uani d . 1 . .
H H18 0.4715 0.5119 0.8605 0.032 Uiso calc R 1 . .
C C19 0.4741(3) 0.64361(16) 0.76561(15) 0.0263(5) Uani d . 1 . .
H H19 0.3522 0.6665 0.7893 0.032 Uiso calc R 1 . .
C C20 0.5842(3) 0.70289(15) 0.68747(15) 0.0237(5) Uani d . 1 . .
C C21 0.7656(3) 0.66794(16) 0.65364(15) 0.0267(5) Uani d . 1 . .
H H21 0.8406 0.7075 0.6017 0.032 Uiso calc R 1 . .
C C22 0.8355(3) 0.57460(16) 0.69672(15) 0.0274(5) Uani d . 1 . .
H H22 0.9577 0.5521 0.6733 0.033 Uiso calc R 1 . .
C C23 0.3328(2) 0.82802(16) 0.67028(15) 0.0291(5) Uani d . 1 . .
H H23A 0.3008 0.8407 0.7447 0.035 Uiso calc R 1 . .
H H23B 0.2576 0.7710 0.6537 0.035 Uiso calc R 1 . .
C C24 0.3013(3) 0.93145(17) 0.61086(16) 0.0361(6) Uani d . 1 . .
H H24 0.3969 0.9533 0.5583 0.043 Uiso calc R 1 . .
C C25 0.1492(3) 0.99420(16) 0.62685(15) 0.0293(5) Uani d . 1 . .
C C26 0.1281(3) 1.09886(17) 0.56591(17) 0.0453(7) Uani d . 1 . .
H H26A 0.2386 1.1096 0.5155 0.068 Uiso calc R 1 . .
H H26B 0.1048 1.1596 0.6126 0.068 Uiso calc R 1 . .
H H26C 0.0273 1.0942 0.5308 0.068 Uiso calc R 1 . .
C C27 -0.0158(3) 0.96821(18) 0.70712(16) 0.0382(6) Uani d . 1 . .
H H27A 0.0093 0.9020 0.7442 0.057 Uiso calc R 1 . .
H H27B -0.1173 0.9584 0.6737 0.057 Uiso calc R 1 . .
H H27C -0.0457 1.0276 0.7552 0.057 Uiso calc R 1 . .

loop_
_atom_site_aniso_label
_atom_site_aniso_U_11
_atom_site_aniso_U_22
_atom_site_aniso_U_33
_atom_site_aniso_U_12
_atom_site_aniso_U_13
_atom_site_aniso_U_23
O1 0.0232(7) 0.0239(8) 0.0385(9) 0.0037(6) -0.0028(6) 0.0157(7)
O2 0.0173(7) 0.0230(8) 0.0315(8) 0.0048(6) -0.0031(6) 0.0071(6)
O3 0.0187(7) 0.0253(8) 0.0359(8) 0.0027(6) -0.0011(6) 0.0096(7)
O4 0.0198(8) 0.0236(9) 0.0375(9) 0.0061(6) -0.0010(6) 0.0096(7)
O5 0.0204(8) 0.0287(9) 0.0441(9) 0.0042(7) 0.0007(7) 0.0110(7)
O6 0.0252(8) 0.0252(8) 0.0331(8) 0.0073(6) -0.0015(6) 0.0106(6)
C1 0.0188(10) 0.0176(11) 0.0252(11) 0.0017(8) -0.0048(8) 0.0007(9)
C2 0.0160(10) 0.0222(12) 0.0310(12) 0.0007(9) -0.0045(9) 0.0023(9)
C3 0.0254(11) 0.0167(11) 0.0299(12) 0.0042(9) -0.0086(9) 0.0053(9)
C4 0.0251(11) 0.0180(11) 0.0242(11) -0.0012(9) -0.0051(9) 0.0046(9)
C5 0.0186(10) 0.0224(12) 0.0267(11) 0.0023(9) -0.0045(8) 0.0034(9)
C6 0.0233(11) 0.0168(11) 0.0251(11) 0.0044(9) -0.0089(9) 0.0011(9)
C7 0.0318(12) 0.0213(12) 0.0367(13) 0.0062(9) -0.0081(10) 0.0077(10)
C8 0.0327(12) 0.0244(13) 0.0274(12) -0.0007(10) -0.0041(9) 0.0008(10)
C9 0.0424(13) 0.0218(12) 0.0242(11) -0.0040(10) -0.0089(10) 0.0018(9)
C10 0.0554(15) 0.0256(14) 0.0482(15) 0.0045(11) -0.0152(12) 0.0100(11)
C11 0.0607(16) 0.0346(15) 0.0361(13) -0.0087(12) -0.0123(12) 0.0117(11)
C12 0.0157(10) 0.0236(12) 0.0295(11) 0.0020(9) -0.0024(8) 0.0024(9)
C13 0.0166(11) 0.0220(12) 0.0285(11) 0.0006(9) -0.0055(9) 0.0012(9)
C14 0.0221(11) 0.0182(11) 0.0264(11) 0.0005(9) -0.0059(9) 0.0014(9)
C15 0.0215(11) 0.0206(12) 0.0319(12) 0.0015(9) -0.0042(9) 0.0044(9)
C16 0.0216(11) 0.0211(12) 0.0300(12) 0.0025(9) -0.0036(9) 0.0023(9)
C17 0.0260(11) 0.0196(12) 0.0256(11) 0.0007(9) -0.0054(9) 0.0020(9)
C18 0.0253(11) 0.0220(12) 0.0304(12) 0.0001(9) -0.0032(9) 0.0081(9)
C19 0.0217(11) 0.0237(12) 0.0316(12) 0.0019(9) -0.0023(9) 0.0045(9)
C20 0.0288(11) 0.0182(11) 0.0242(11) 0.0019(9) -0.0062(9) 0.0021(9)
C21 0.0276(11) 0.0243(12) 0.0264(11) 0.0000(9) -0.0023(9) 0.0056(9)
C22 0.0221(11) 0.0256(12) 0.0322(12) 0.0030(9) -0.0016(9) 0.0029(10)
C23 0.0243(11) 0.0261(12) 0.0334(12) 0.0071(9) 0.0000(9) 0.0065(10)
C24 0.0302(12) 0.0335(14) 0.0387(13) 0.0049(11) 0.0032(10) 0.0158(11)
C25 0.0268(12) 0.0255(12) 0.0344(12) 0.0021(9) -0.0048(9) 0.0081(10)
C26 0.0361(13) 0.0385(15) 0.0585(16) 0.0036(11) -0.0067(12) 0.0212(12)
C27 0.0306(12) 0.0448(15) 0.0375(13) 0.0069(11) -0.0061(10) 0.0074(11)

loop_
_atom_type_symbol
_atom_type_description
_atom_type_scat_dispersion_real
_atom_type_scat_dispersion_imag
_atom_type_scat_source
C C 0.0033 0.0016 'International Tables Vol C Tables 4.2.6.8 and 6.1.1.4'
H H 0.0000 0.0000 'International Tables Vol C Tables 4.2.6.8 and 6.1.1.4'
O O 0.0106 0.0060 'International Tables Vol C Tables 4.2.6.8 and 6.1.1.4'

loop_
_geom_angle_atom_site_label_1
_geom_angle_atom_site_label_2
_geom_angle_atom_site_label_3
_geom_angle_site_symmetry_1
_geom_angle_site_symmetry_3
_geom_angle
_geom_angle_publ_flag
C4 O1 C7 . . 117.34(14) ?
C6 O2 C12 . . 117.60(15) ?
C13 O4 H4 . . 109.5 ?
C20 O6 C23 . . 117.28(14) ?
C2 C1 C6 . . 115.70(17) ?
C2 C1 C14 . . 115.69(16) ?
C6 C1 C14 . . 128.60(17) ?
C3 C2 C1 . . 124.82(18) ?
C3 C2 H2 . . 117.6 ?
C1 C2 H2 . . 117.6 ?
C2 C3 C4 . . 117.89(18) ?
C2 C3 H3 . . 121.1 ?
C4 C3 H3 . . 121.1 ?
O1 C4 C3 . . 125.01(17) ?
O1 C4 C5 . . 115.13(16) ?
C3 C4 C5 . . 119.87(18) ?
C6 C5 C4 . . 121.10(17) ?
C6 C5 H5 . . 119.4 ?
C4 C5 H5 . . 119.4 ?
O2 C6 C5 . . 121.04(16) ?
O2 C6 C1 . . 118.32(17) ?
C5 C6 C1 . . 120.63(17) ?
O1 C7 C8 . . 106.76(15) ?
O1 C7 H7A . . 110.4 ?
C8 C7 H7A . . 110.4 ?
O1 C7 H7B . . 110.4 ?
C8 C7 H7B . . 110.4 ?
H7A C7 H7B . . 108.6 ?
C9 C8 C7 . . 124.88(19) ?
C9 C8 H8 . . 117.6 ?
C7 C8 H8 . . 117.6 ?
C8 C9 C10 . . 122.93(19) ?
C8 C9 C11 . . 121.79(19) ?
C10 C9 C11 . . 115.28(18) ?
C9 C10 H10A . . 109.5 ?
C9 C10 H10B . . 109.5 ?
H10A C10 H10B . . 109.5 ?
C9 C10 H10C . . 109.5 ?
H10A C10 H10C . . 109.5 ?
H10B C10 H10C . . 109.5 ?
C9 C11 H11A . . 109.5 ?
C9 C11 H11B . . 109.5 ?
H11A C11 H11B . . 109.5 ?
C9 C11 H11C . . 109.5 ?
H11A C11 H11C . . 109.5 ?
H11B C11 H11C . . 109.5 ?
O2 C12 C13 . . 108.73(15) ?
O2 C12 H12A . . 109.9 ?
C13 C12 H12A . . 109.9 ?
O2 C12 H12B . . 109.9 ?
C13 C12 H12B . . 109.9 ?
H12A C12 H12B . . 108.3 ?
O3 C13 O4 . . 124.73(17) ?
O3 C13 C12 . . 124.87(17) ?
O4 C13 C12 . . 110.40(16) ?
O5 C14 C15 . . 119.55(17) ?
O5 C14 C1 . . 118.69(17) ?
C15 C14 C1 . . 121.75(16) ?
C16 C15 C14 . . 121.55(17) ?
C16 C15 H15 . . 119.2 ?
C14 C15 H15 . . 119.2 ?
C15 C16 C17 . . 126.66(18) ?
C15 C16 H16 . . 116.7 ?
C17 C16 H16 . . 116.7 ?
C18 C17 C22 . . 117.20(18) ?
C18 C17 C16 . . 121.73(17) ?
C22 C17 C16 . . 121.05(17) ?
C19 C18 C17 . . 122.12(18) ?
C19 C18 H18 . . 118.9 ?
C17 C18 H18 . . 118.9 ?
C18 C19 C20 . . 119.68(18) ?
C18 C19 H19 . . 120.2 ?
C20 C19 H19 . . 120.2 ?
O6 C20 C21 . . 116.85(17) ?
O6 C20 C19 . . 123.79(17) ?
C21 C20 C19 . . 119.37(18) ?
C22 C21 C20 . . 120.17(18) ?
C22 C21 H21 . . 119.9 ?
C20 C21 H21 . . 119.9 ?
C21 C22 C17 . . 121.45(18) ?
C21 C22 H22 . . 119.3 ?
C17 C22 H22 . . 119.3 ?
O6 C23 C24 . . 107.45(15) ?
O6 C23 H23A . . 110.2 ?
C24 C23 H23A . . 110.2 ?
O6 C23 H23B . . 110.2 ?
C24 C23 H23B . . 110.2 ?
H23A C23 H23B . . 108.5 ?
C25 C24 C23 . . 125.31(18) ?
C25 C24 H24 . . 117.3 ?
C23 C24 H24 . . 117.3 ?
C24 C25 C27 . . 123.09(19) ?
C24 C25 C26 . . 122.65(19) ?
C27 C25 C26 . . 114.26(17) ?
C25 C26 H26A . . 109.5 ?
C25 C26 H26B . . 109.5 ?
H26A C26 H26B . . 109.5 ?
C25 C26 H26C . . 109.5 ?
H26A C26 H26C . . 109.5 ?
H26B C26 H26C . . 109.5 ?
C25 C27 H27A . . 109.5 ?
C25 C27 H27B . . 109.5 ?
H27A C27 H27B . . 109.5 ?
C25 C27 H27C . . 109.5 ?
H27A C27 H27C . . 109.5 ?
H27B C27 H27C . . 109.5 ?

loop_
_geom_bond_atom_site_label_1
_geom_bond_atom_site_label_2
_geom_bond_site_symmetry_2
_geom_bond_distance
_geom_bond_publ_flag
O1 C4 . 1.355(2) ?
O1 C7 . 1.441(2) ?
O2 C6 . 1.374(2) ?
O2 C12 . 1.419(2) ?
O3 C13 . 1.215(2) ?
O4 C13 . 1.316(2) ?
O4 H4 . 0.8200 ?
O5 C14 . 1.236(2) ?
O6 C20 . 1.362(2) ?
O6 C23 . 1.442(2) ?
C1 C2 . 1.391(2) ?
C1 C6 . 1.407(2) ?
C1 C14 . 1.494(3) ?
C2 C3 . 1.378(3) ?
C2 H2 . 0.9300 ?
C3 C4 . 1.381(2) ?
C3 H3 . 0.9300 ?
C4 C5 . 1.387(2) ?
C5 C6 . 1.385(2) ?
C5 H5 . 0.9300 ?
C7 C8 . 1.497(3) ?
C7 H7A . 0.9700 ?
C7 H7B . 0.9700 ?
C8 C9 . 1.320(3) ?
C8 H8 . 0.9300 ?
C9 C10 . 1.497(3) ?
C9 C11 . 1.501(3) ?
C10 H10A . 0.9600 ?
C10 H10B . 0.9600 ?
C10 H10C . 0.9600 ?
C11 H11A . 0.9600 ?
C11 H11B . 0.9600 ?
C11 H11C . 0.9600 ?
C12 C13 . 1.494(2) ?
C12 H12A . 0.9700 ?
C12 H12B . 0.9700 ?
C14 C15 . 1.469(3) ?
C15 C16 . 1.326(3) ?
C15 H15 . 0.9300 ?
C16 C17 . 1.464(3) ?
C16 H16 . 0.9300 ?
C17 C18 . 1.387(2) ?
C17 C22 . 1.396(3) ?
C18 C19 . 1.378(3) ?
C18 H18 . 0.9300 ?
C19 C20 . 1.389(3) ?
C19 H19 . 0.9300 ?
C20 C21 . 1.384(3) ?
C21 C22 . 1.380(3) ?
C21 H21 . 0.9300 ?
C22 H22 . 0.9300 ?
C23 C24 . 1.496(3) ?
C23 H23A . 0.9700 ?
C23 H23B . 0.9700 ?
C24 C25 . 1.318(3) ?
C24 H24 . 0.9300 ?
C25 C27 . 1.491(3) ?
C25 C26 . 1.504(3) ?
C26 H26A . 0.9600 ?
C26 H26B . 0.9600 ?
C26 H26C . 0.9600 ?
C27 H27A . 0.9600 ?
C27 H27B . 0.9600 ?
C27 H27C . 0.9600 ?

loop_
_geom_hbond_atom_site_label_D
_geom_hbond_atom_site_label_H
_geom_hbond_atom_site_label_A
_geom_hbond_site_symmetry_A
_geom_hbond_distance_DH
_geom_hbond_distance_HA
_geom_hbond_distance_DA
_geom_hbond_angle_DHA
O4 H4 O3 2_567 0.82 1.83 2.6474(19) 176
C3 H3 O5 2_757 0.93 2.56 3.456(2) 162

loop_
_geom_torsion_atom_site_label_1
_geom_torsion_atom_site_label_2
_geom_torsion_atom_site_label_3
_geom_torsion_atom_site_label_4
_geom_torsion_site_symmetry_1
_geom_torsion_site_symmetry_2
_geom_torsion_site_symmetry_3
_geom_torsion_site_symmetry_4
_geom_torsion
_geom_torsion_publ_flag
C6 C1 C2 C3 . . . . -0.1(3) ?
C14 C1 C2 C3 . . . . -178.72(18) ?
C1 C2 C3 C4 . . . . 0.0(3) ?
C7 O1 C4 C3 . . . . -1.5(3) ?
C7 O1 C4 C5 . . . . 178.51(17) ?
C2 C3 C4 O1 . . . . 179.78(18) ?
C2 C3 C4 C5 . . . . -0.2(3) ?
O1 C4 C5 C6 . . . . -179.55(17) ?
C3 C4 C5 C6 . . . . 0.5(3) ?
C12 O2 C6 C5 . . . . 9.4(2) ?
C12 O2 C6 C1 . . . . -171.72(16) ?
C4 C5 C6 O2 . . . . 178.39(17) ?
C4 C5 C6 C1 . . . . -0.5(3) ?
C2 C1 C6 O2 . . . . -178.62(16) ?
C14 C1 C6 O2 . . . . -0.2(3) ?
C2 C1 C6 C5 . . . . 0.3(3) ?
C14 C1 C6 C5 . . . . 178.73(19) ?
C4 O1 C7 C8 . . . . 174.14(16) ?
O1 C7 C8 C9 . . . . 179.36(18) ?
C7 C8 C9 C10 . . . . -0.1(3) ?
C7 C8 C9 C11 . . . . -179.8(2) ?
C6 O2 C12 C13 . . . . 171.66(15) ?
O2 C12 C13 O3 . . . . 4.4(3) ?
O2 C12 C13 O4 . . . . -175.26(14) ?
C2 C1 C14 O5 . . . . 5.0(3) ?
C6 C1 C14 O5 . . . . -173.38(18) ?
C2 C1 C14 C15 . . . . -173.64(17) ?
C6 C1 C14 C15 . . . . 7.9(3) ?
O5 C14 C15 C16 . . . . 4.4(3) ?
C1 C14 C15 C16 . . . . -176.88(19) ?
C14 C15 C16 C17 . . . . 177.71(18) ?
C15 C16 C17 C18 . . . . -0.9(3) ?
C15 C16 C17 C22 . . . . -179.1(2) ?
C22 C17 C18 C19 . . . . 1.0(3) ?
C16 C17 C18 C19 . . . . -177.29(18) ?
C17 C18 C19 C20 . . . . -0.4(3) ?
C23 O6 C20 C21 . . . . 176.04(16) ?
C23 O6 C20 C19 . . . . -3.7(3) ?
C18 C19 C20 O6 . . . . 179.39(18) ?
C18 C19 C20 C21 . . . . -0.4(3) ?
O6 C20 C21 C22 . . . . -179.27(17) ?
C19 C20 C21 C22 . . . . 0.5(3) ?
C20 C21 C22 C17 . . . . 0.1(3) ?
C18 C17 C22 C21 . . . . -0.8(3) ?
C16 C17 C22 C21 . . . . 177.45(18) ?
C20 O6 C23 C24 . . . . 178.69(16) ?
O6 C23 C24 C25 . . . . -170.7(2) ?
C23 C24 C25 C27 . . . . -1.1(3) ?
C23 C24 C25 C26 . . . . 178.5(2) ?

loop_
_cod_related_entry_id
_cod_related_entry_database
_cod_related_entry_code
1 ChemSpider 4445402
